data_7250196
loop_
_publ_author_name
'Gang, Ruo-Tong'
'Zhang, Wen-Jing'
'Yu, Hai-Jun'
'Li, Zhen-Hui'
'Li, Yi-Long'
'Wu, Xue-Ru'
'Chen, Ming-Guang'
'Gao, Shu-Man'
'Shao, Feng'

_publ_section_title
;
 Two zinc(ii)-based coordination polymers as luminescent sensors for
 detecting salicylaldehyde with high sensitivity and selectivity
;
_journal_issue 18
_journal_name_full CrystEngComm
_journal_page_first 2944
_journal_page_last 2951
_journal_paper_doi 10.1039/D4CE01236D
_journal_volume 27
_journal_year 2025
_chemical_formula_moiety 'C58 H48 N6 O8 Zn2, C4 H9 N O'
_chemical_formula_sum 'C62 H57 N7 O9 Zn2'
_chemical_formula_weight 1174.88
_space_group_crystal_system triclinic
_space_group_IT_number 2
_space_group_name_Hall '-P 1'
_space_group_name_H-M_alt 'P -1'
_atom_sites_solution_hydrogens geom
_atom_sites_solution_primary dual
_audit_creation_date 2024-01-22
_audit_creation_method
;
Olex2 1.5-beta
(compiled 2023.08.24 svn.re1ec1418 for OlexSys, GUI svn.r6817)
;
_audit_update_record
;
2024-01-23 deposited with the CCDC.	2025-03-28 downloaded from the CCDC.
;
_cell_angle_alpha 76.3070(10)
_cell_angle_beta 88.3710(10)
_cell_angle_gamma 82.6310(10)
_cell_formula_units_Z 2
_cell_length_a 9.6377(3)
_cell_length_b 15.5333(4)
_cell_length_c 18.4376(5)
_cell_measurement_reflns_used 8829
_cell_measurement_temperature 100
_cell_measurement_theta_max 27.119
_cell_measurement_theta_min 2.274
_cell_volume 2659.60(13)
_computing_cell_refinement 'SAINT V8.40A (Bruker, 2019)'
_computing_data_reduction 'SAINT V8.40A (Bruker, 2019)'
_computing_molecular_graphics 'Olex2 1.5-beta (Dolomanov et al., 2009)'
_computing_publication_material 'Olex2 1.5-beta (Dolomanov et al., 2009)'
_computing_structure_refinement 'SHELXL 2018/3 (Sheldrick, 2015)'
_computing_structure_solution 'SHELXT 2014/5 (Sheldrick, 2014)'
_diffrn_ambient_temperature 100
_diffrn_measured_fraction_theta_full 0.997
_diffrn_measured_fraction_theta_max 0.992
_diffrn_measurement_device_type 'D8 VENTURE'
_diffrn_measurement_method '\f and \w scans'
_diffrn_radiation_type MoK\a
_diffrn_radiation_wavelength 0.71073
_diffrn_reflns_av_R_equivalents 0.0745
_diffrn_reflns_av_unetI/netI 0.0941
_diffrn_reflns_Laue_measured_fraction_full 0.997
_diffrn_reflns_Laue_measured_fraction_max 0.992
_diffrn_reflns_limit_h_max 12
_diffrn_reflns_limit_h_min -10
_diffrn_reflns_limit_k_max 19
_diffrn_reflns_limit_k_min -19
_diffrn_reflns_limit_l_max 23
_diffrn_reflns_limit_l_min -23
_diffrn_reflns_number 33517
_diffrn_reflns_point_group_measured_fraction_full 0.997
_diffrn_reflns_point_group_measured_fraction_max 0.992
_diffrn_reflns_theta_full 25.242
_diffrn_reflns_theta_max 27.268
_diffrn_reflns_theta_min 1.967
_diffrn_source_current 1.4
_diffrn_source_power 0.07
_diffrn_source_voltage 50.0
_diffrn_standards_number 0
_exptl_absorpt_coefficient_mu 0.970
_exptl_absorpt_correction_T_max 0.2613
_exptl_absorpt_correction_T_min 0.1844
_exptl_absorpt_correction_type multi-scan
_exptl_absorpt_process_details
;
SADABS-2016/2 (Bruker,2016/2) was used for absorption correction.
wR2(int) was 0.1534 before and 0.0709 after correction.
The Ratio of minimum to maximum transmission is 0.7057.
The \l/2 correction factor is Not present.
;
_exptl_crystal_colour colourless
_exptl_crystal_colour_primary colourless
_exptl_crystal_density_diffrn 1.467
_exptl_crystal_description block
_exptl_crystal_F_000 1220
_exptl_crystal_size_max 0.19
_exptl_crystal_size_mid 0.12
_exptl_crystal_size_min 0.09
_refine_diff_density_max 0.753
_refine_diff_density_min -0.589
_refine_diff_density_rms 0.089
_refine_ls_extinction_method none
_refine_ls_goodness_of_fit_ref 1.010
_refine_ls_hydrogen_treatment constr
_refine_ls_matrix_type full
_refine_ls_number_parameters 726
_refine_ls_number_reflns 11835
_refine_ls_number_restraints 0
_refine_ls_restrained_S_all 1.010
_refine_ls_R_factor_all 0.0964
_refine_ls_R_factor_gt 0.0544
_refine_ls_shift/su_max 0.001
_refine_ls_shift/su_mean 0.000
_refine_ls_structure_factor_coef Fsqd
_refine_ls_weighting_details 'w=1/[\s^2^(Fo^2^)+(0.0548P)^2^+1.8725P] where P=(Fo^2^+2Fc^2^)/3'
_refine_ls_weighting_scheme calc
_refine_ls_wR_factor_gt 0.1187
_refine_ls_wR_factor_ref 0.1424
_reflns_Friedel_coverage 0.000
_reflns_number_gt 7942
_reflns_number_total 11835
_reflns_threshold_expression 'I > 2\s(I)'
_cod_data_source_file d4ce01236d2.cif
_cod_data_source_block fsrtg1039b_0m
_cod_depositor_comments 'Adding full bibliography for 7250196--7250197.cif.'
_cod_database_code 7250196
_shelx_shelxl_version_number 2018/3
_shelx_space_group_comment
;
The symmetry employed for this shelxl refinement is uniquely defined
by the following loop, which should always be used as a source of
symmetry information in preference to the above space-group names.
They are only intended as comments.
;
_shelx_estimated_absorpt_t_max 0.918
_shelx_estimated_absorpt_t_min 0.837
_olex2_refinement_description
;
1. Fixed Uiso
 At 1.2 times of:
  All C(H) groups, All C(H,H) groups, All N(H) groups
 At 1.5 times of:
  All C(H,H,H) groups
2.a Secondary CH2 refined with riding coordinates:
 C6(H6A,H6B), C5(H5A,H5B), C21(H21A,H21B), C48(H48A,H48B), C7(H7A,H7B), C8(H8A,
 H8B)
2.b Aromatic/amide H refined with riding coordinates:
 N5(H5), N6(H6), C42(H42), C46(H46), C15(H15), C18(H18), C44(H44), C20(H20),
 C56(H56), C54(H54), C51(H51), C3(H3), C53(H53), C29(H29), C4(H4), C24(H24),
 C11(H11), C32(H32), C52(H52), C58(H58), C35(H35), C12(H12), C61(H61), C25(H25),
  C33(H33), C34(H34), C26(H26), C27(H27), C60(H60), C59(H59)
2.c Idealised Me refined as rotating group:
 C9(H9A,H9B,H9C), C1(H1A,H1B,H1C), C37(H37A,H37B,H37C), C39(H39A,H39B,H39C),
 C38(H38A,H38B,H38C)
;
_olex2_submission_special_instructions 'No special instructions were received'

loop_
_space_group_symop_operation_xyz
'x, y, z'
'-x, -y, -z'

loop_
_atom_site_label
_atom_site_type_symbol
_atom_site_fract_x
_atom_site_fract_y
_atom_site_fract_z
_atom_site_U_iso_or_equiv
_atom_site_adp_type
_atom_site_occupancy
_atom_site_site_symmetry_order
_atom_site_calc_flag
_atom_site_refinement_flags_posn
_atom_site_refinement_flags_adp
_atom_site_refinement_flags_occupancy
_atom_site_disorder_assembly
_atom_site_disorder_group
Zn1 Zn 0.38476(4) 0.44781(3) 0.08705(2) 0.02193(11) Uani 1 1 d . . . . .
Zn2 Zn 0.41315(4) 0.54138(3) 0.42567(2) 0.02379(12) Uani 1 1 d . . . . .
O4 O 0.5463(2) 0.42737(15) 0.47868(12) 0.0259(5) Uani 1 1 d . . . . .
O6 O 0.4429(3) 0.56842(17) 0.06222(13) 0.0302(6) Uani 1 1 d . . . . .
O8 O 0.4685(3) 0.58648(17) 0.32562(12) 0.0314(6) Uani 1 1 d . . . . .
O7 O 0.6162(3) 0.62247(16) -0.00960(12) 0.0294(6) Uani 1 1 d . . . . .
O2 O 0.5174(3) 0.36846(17) 0.15736(13) 0.0351(6) Uani 1 1 d . . . . .
O5 O 0.7120(3) 0.32403(17) 0.53371(13) 0.0348(6) Uani 1 1 d . . . . .
O3 O 0.3573(3) 0.4147(2) 0.23297(14) 0.0483(8) Uani 1 1 d . . . . .
N1 N 0.1794(3) 0.48415(19) 0.08859(15) 0.0256(6) Uani 1 1 d . . . . .
N4 N 0.2333(3) 0.4934(2) 0.42399(15) 0.0266(7) Uani 1 1 d . . . . .
N5 N 0.7813(3) 0.8485(2) 0.11096(15) 0.0339(8) Uani 1 1 d . . . . .
H5 H 0.795251 0.868856 0.062917 0.041 Uiso 1 1 calc R U . . .
N3 N 0.0244(3) 0.4734(2) 0.39176(17) 0.0383(8) Uani 1 1 d . . . . .
N2 N -0.0430(3) 0.4793(2) 0.11444(16) 0.0307(7) Uani 1 1 d . . . . .
N6 N 0.8624(3) 0.1481(2) 0.33989(16) 0.0353(8) Uani 1 1 d . . . . .
H6 H 0.908538 0.121697 0.381372 0.042 Uiso 1 1 calc R U . . .
O9 O 0.6101(4) 0.6701(3) 0.36020(15) 0.0718(12) Uani 1 1 d . . . . .
C10 C 0.1350(4) 0.5189(2) 0.37144(19) 0.0276(8) Uani 1 1 d . . . . .
C41 C 0.5762(4) 0.6663(2) 0.10322(17) 0.0228(7) Uani 1 1 d . . . . .
C42 C 0.6597(4) 0.7343(2) 0.08207(17) 0.0230(7) Uani 1 1 d . . . . .
H42 H 0.687550 0.751674 0.031407 0.028 Uiso 1 1 calc R U . . .
C55 C 0.9333(4) 1.1253(2) 0.07963(17) 0.0257(8) Uani 1 1 d . . . . .
C40 C 0.5410(4) 0.6152(2) 0.04817(17) 0.0226(7) Uani 1 1 d . . . . .
C19 C 0.7608(4) 0.2178(2) 0.34129(18) 0.0259(8) Uani 1 1 d . . . . .
C46 C 0.5336(4) 0.6398(2) 0.17755(17) 0.0247(7) Uani 1 1 d . . . . .
H46 H 0.472557 0.595301 0.191810 0.030 Uiso 1 1 calc R U . . .
C2 C 0.0859(4) 0.4314(2) 0.11719(18) 0.0270(8) Uani 1 1 d . . . . .
C43 C 0.7039(4) 0.7781(2) 0.13428(18) 0.0262(8) Uani 1 1 d . . . . .
C15 C 0.5474(4) 0.3556(2) 0.35294(18) 0.0283(8) Uani 1 1 d . . . . .
H15 H 0.473585 0.400835 0.357321 0.034 Uiso 1 1 calc R U . . .
C18 C 0.7451(4) 0.2508(2) 0.40643(18) 0.0254(8) Uani 1 1 d . . . . .
H18 H 0.807278 0.226028 0.447223 0.031 Uiso 1 1 calc R U . . .
C16 C 0.6402(4) 0.3188(2) 0.41169(18) 0.0251(8) Uani 1 1 d . . . . .
C47 C 0.5526(4) 0.6450(3) 0.31221(19) 0.0330(9) Uani 1 1 d . . . . .
C17 C 0.6344(4) 0.3564(2) 0.47951(18) 0.0250(8) Uani 1 1 d . . . . .
C44 C 0.6662(4) 0.7477(2) 0.20911(18) 0.0291(8) Uani 1 1 d . . . . .
H44 H 0.698522 0.774054 0.245959 0.035 Uiso 1 1 calc R U . . .
C20 C 0.6708(4) 0.2574(2) 0.28093(18) 0.0281(8) Uani 1 1 d . . . . .
H20 H 0.682275 0.238348 0.235593 0.034 Uiso 1 1 calc R U . . .
O1 O 1.0571(4) 0.1213(3) 0.4555(2) 0.0844(13) Uani 1 1 d . . . . .
C50 C 0.8525(4) 1.0527(2) 0.10600(17) 0.0242(7) Uani 1 1 d . . . . .
C14 C 0.5640(4) 0.3253(2) 0.28755(18) 0.0266(8) Uani 1 1 d . . . . .
C49 C 0.9219(4) 0.9646(2) 0.12584(17) 0.0284(8) Uani 1 1 d . . . . .
C23 C 0.9496(4) -0.0502(2) 0.32401(18) 0.0285(8) Uani 1 1 d . . . . .
C45 C 0.5824(4) 0.6799(2) 0.23011(18) 0.0268(8) Uani 1 1 d . . . . .
C56 C 1.0765(4) 1.1072(3) 0.07273(17) 0.0288(8) Uani 1 1 d . . . . .
H56 H 1.129745 1.155845 0.057739 0.035 Uiso 1 1 calc R U . . .
C54 C 0.8641(4) 1.2149(3) 0.06337(18) 0.0330(9) Uani 1 1 d . . . . .
H54 H 0.917473 1.263167 0.046826 0.040 Uiso 1 1 calc R U . . .
C6 C -0.1952(4) 0.4802(3) 0.2230(2) 0.0379(10) Uani 1 1 d . . . . .
H6A H -0.285462 0.462718 0.244687 0.045 Uiso 1 1 calc R U . . .
H6B H -0.202631 0.546207 0.211540 0.045 Uiso 1 1 calc R U . . .
C22 C 1.0008(4) 0.0305(2) 0.29236(17) 0.0273(8) Uani 1 1 d . . . . .
C13 C 0.4699(4) 0.3722(2) 0.22284(19) 0.0323(9) Uani 1 1 d . . . . .
C31 C 1.1456(4) 0.0329(2) 0.28018(18) 0.0285(8) Uani 1 1 d . . . . .
C51 C 0.7042(4) 1.0746(3) 0.11123(19) 0.0358(9) Uani 1 1 d . . . . .
H51 H 0.647109 1.027990 0.126610 0.043 Uiso 1 1 calc R U . . .
C57 C 1.1455(4) 1.0212(3) 0.08679(18) 0.0291(8) Uani 1 1 d . . . . .
C9 C 0.1453(4) 0.5857(3) 0.2999(2) 0.0385(9) Uani 1 1 d . . . . .
H9A H 0.203985 0.630177 0.306717 0.058 Uiso 1 1 calc R U . . .
H9B H 0.051548 0.615315 0.283676 0.058 Uiso 1 1 calc R U . . .
H9C H 0.186982 0.555628 0.261874 0.058 Uiso 1 1 calc R U . . .
C62 C 1.0668(4) 0.9477(2) 0.11347(18) 0.0315(9) Uani 1 1 d . . . . .
C5 C -0.1711(4) 0.4497(3) 0.1509(2) 0.0363(9) Uani 1 1 d . . . . .
H5A H -0.163623 0.383739 0.161640 0.044 Uiso 1 1 calc R U . . .
H5B H -0.251719 0.474462 0.116951 0.044 Uiso 1 1 calc R U . . .
C21 C 0.8978(4) 0.1156(2) 0.27334(18) 0.0300(8) Uani 1 1 d . . . . .
H21A H 0.939851 0.161755 0.235885 0.036 Uiso 1 1 calc R U . . .
H21B H 0.811881 0.103347 0.251471 0.036 Uiso 1 1 calc R U . . .
C3 C 0.1099(4) 0.5695(3) 0.0674(2) 0.0396(10) Uani 1 1 d . . . . .
H3 H 0.151968 0.621617 0.045580 0.048 Uiso 1 1 calc R U . . .
C48 C 0.8401(5) 0.8897(3) 0.16400(19) 0.0372(10) Uani 1 1 d . . . . .
H48A H 0.902495 0.843803 0.198951 0.045 Uiso 1 1 calc R U . . .
H48B H 0.763420 0.913492 0.193489 0.045 Uiso 1 1 calc R U . . .
C28 C 1.0448(5) -0.1316(3) 0.3399(2) 0.0361(9) Uani 1 1 d . . . . .
C30 C 1.2389(4) -0.0493(3) 0.2962(2) 0.0353(9) Uani 1 1 d . . . . .
C1 C 0.1176(4) 0.3345(3) 0.1497(2) 0.0386(9) Uani 1 1 d . . . . .
H1A H 0.196368 0.309800 0.122909 0.058 Uiso 1 1 calc R U . . .
H1B H 0.035346 0.305002 0.145152 0.058 Uiso 1 1 calc R U . . .
H1C H 0.142169 0.324423 0.202489 0.058 Uiso 1 1 calc R U . . .
C53 C 0.7258(5) 1.2318(3) 0.0710(2) 0.0412(11) Uani 1 1 d . . . . .
H53 H 0.682220 1.291828 0.060599 0.049 Uiso 1 1 calc R U . . .
C29 C 1.1859(5) -0.1285(3) 0.3250(2) 0.0391(10) Uani 1 1 d . . . . .
H29 H 1.247897 -0.182616 0.334900 0.047 Uiso 1 1 calc R U . . .
C4 C -0.0267(4) 0.5670(3) 0.0827(2) 0.0428(10) Uani 1 1 d . . . . .
H4 H -0.098441 0.616349 0.073419 0.051 Uiso 1 1 calc R U . . .
C24 C 0.8048(4) -0.0564(3) 0.34122(19) 0.0381(10) Uani 1 1 d . . . . .
H24 H 0.740105 -0.003436 0.332409 0.046 Uiso 1 1 calc R U . . .
C11 C 0.1830(5) 0.4292(3) 0.4797(2) 0.0450(11) Uani 1 1 d . . . . .
H11 H 0.230987 0.398389 0.524453 0.054 Uiso 1 1 calc R U . . .
C7 C -0.0805(4) 0.4419(3) 0.2808(2) 0.0370(9) Uani 1 1 d . . . . .
H7A H 0.011623 0.453297 0.258072 0.044 Uiso 1 1 calc R U . . .
H7B H -0.080495 0.376469 0.297775 0.044 Uiso 1 1 calc R U . . .
C32 C 1.2068(5) 0.1129(3) 0.2544(2) 0.0409(10) Uani 1 1 d . . . . .
H32 H 1.147954 0.168362 0.244331 0.049 Uiso 1 1 calc R U . . .
C52 C 0.6436(4) 1.1610(3) 0.0945(2) 0.0437(11) Uani 1 1 d . . . . .
H52 H 0.545067 1.173986 0.098717 0.052 Uiso 1 1 calc R U . . .
C8 C -0.1036(4) 0.4846(3) 0.3479(2) 0.0448(11) Uani 1 1 d . . . . .
H8A H -0.136174 0.549077 0.329942 0.054 Uiso 1 1 calc R U . . .
H8B H -0.177573 0.456948 0.380211 0.054 Uiso 1 1 calc R U . . .
C58 C 1.2931(4) 1.0039(3) 0.0762(2) 0.0457(11) Uani 1 1 d . . . . .
H58 H 1.345818 1.052563 0.059955 0.055 Uiso 1 1 calc R U . . .
C35 C 1.3858(5) -0.0459(3) 0.2823(2) 0.0487(12) Uani 1 1 d . . . . .
H35 H 1.447890 -0.099924 0.290813 0.058 Uiso 1 1 calc R U . . .
C12 C 0.0541(5) 0.4172(4) 0.4601(2) 0.0543(13) Uani 1 1 d . . . . .
H12 H -0.004848 0.377166 0.488504 0.065 Uiso 1 1 calc R U . . .
C61 C 1.1419(5) 0.8597(3) 0.1266(2) 0.0486(12) Uani 1 1 d . . . . .
H61 H 1.093830 0.809169 0.144587 0.058 Uiso 1 1 calc R U . . .
C25 C 0.7578(5) -0.1364(4) 0.3699(2) 0.0529(13) Uani 1 1 d . . . . .
H25 H 0.661132 -0.139129 0.380145 0.064 Uiso 1 1 calc R U . . .
C33 C 1.3469(5) 0.1130(4) 0.2437(2) 0.0538(12) Uani 1 1 d . . . . .
H33 H 1.383962 0.168043 0.226725 0.065 Uiso 1 1 calc R U . . .
C34 C 1.4372(5) 0.0325(4) 0.2576(2) 0.0566(14) Uani 1 1 d . . . . .
H34 H 1.534907 0.033314 0.249535 0.068 Uiso 1 1 calc R U . . .
C26 C 0.8535(6) -0.2156(3) 0.3844(2) 0.0605(15) Uani 1 1 d . . . . .
H26 H 0.820035 -0.271419 0.404106 0.073 Uiso 1 1 calc R U . . .
N7 N 1.2746(5) 0.1425(4) 0.4312(2) 0.0758(14) Uani 1 1 d . . . . .
C27 C 0.9912(6) -0.2133(3) 0.3708(2) 0.0543(13) Uani 1 1 d . . . . .
H27 H 1.053496 -0.267311 0.382180 0.065 Uiso 1 1 calc R U . . .
C60 C 1.2838(6) 0.8480(4) 0.1132(2) 0.0608(16) Uani 1 1 d . . . . .
H60 H 1.331424 0.789133 0.120931 0.073 Uiso 1 1 calc R U . . .
C59 C 1.3587(5) 0.9198(4) 0.0887(2) 0.0602(15) Uani 1 1 d . . . . .
H59 H 1.456690 0.909703 0.080800 0.072 Uiso 1 1 calc R U . . .
C36 C 1.1832(6) 0.0907(5) 0.4542(3) 0.0679(16) Uani 1 1 d . . . . .
C37 C 1.2254(6) -0.0080(4) 0.4801(3) 0.0677(15) Uani 1 1 d . . . . .
H37A H 1.273034 -0.020968 0.528450 0.101 Uiso 1 1 calc R U . . .
H37B H 1.288884 -0.028593 0.443484 0.101 Uiso 1 1 calc R U . . .
H37C H 1.141976 -0.038946 0.485242 0.101 Uiso 1 1 calc R U . . .
C39 C 1.4283(5) 0.1145(4) 0.4332(3) 0.0775(17) Uani 1 1 d . . . . .
H39A H 1.471445 0.139295 0.469936 0.116 Uiso 1 1 calc R U . . .
H39B H 1.467961 0.136504 0.383803 0.116 Uiso 1 1 calc R U . . .
H39C H 1.446566 0.049139 0.447313 0.116 Uiso 1 1 calc R U . . .
C38 C 1.2349(8) 0.2408(4) 0.4013(4) 0.107(3) Uani 1 1 d . . . . .
H38A H 1.267535 0.258166 0.349732 0.161 Uiso 1 1 calc R U . . .
H38B H 1.278221 0.273678 0.432059 0.161 Uiso 1 1 calc R U . . .
H38C H 1.132918 0.254935 0.402703 0.161 Uiso 1 1 calc R U . . .

loop_
_atom_site_aniso_label
_atom_site_aniso_U_11
_atom_site_aniso_U_22
_atom_site_aniso_U_33
_atom_site_aniso_U_23
_atom_site_aniso_U_13
_atom_site_aniso_U_12
Zn1 0.0262(2) 0.0248(2) 0.01552(19) -0.00645(16) 0.00041(15) -0.00288(17)
Zn2 0.0305(2) 0.0268(2) 0.0152(2) -0.00671(16) -0.00020(16) -0.00437(18)
O4 0.0330(14) 0.0255(13) 0.0203(12) -0.0105(10) -0.0012(10) 0.0021(11)
O6 0.0352(14) 0.0288(14) 0.0307(13) -0.0114(11) 0.0007(11) -0.0111(12)
O8 0.0462(16) 0.0341(15) 0.0170(12) -0.0066(11) 0.0039(11) -0.0164(13)
O7 0.0389(15) 0.0332(14) 0.0210(12) -0.0137(11) 0.0028(10) -0.0096(12)
O2 0.0456(16) 0.0354(15) 0.0230(13) -0.0101(11) -0.0068(11) 0.0073(13)
O5 0.0456(16) 0.0366(15) 0.0232(13) -0.0151(11) -0.0103(12) 0.0086(13)
O3 0.0505(18) 0.059(2) 0.0333(15) -0.0220(14) -0.0155(13) 0.0240(16)
N1 0.0290(16) 0.0263(16) 0.0202(14) -0.0029(12) -0.0029(12) -0.0024(13)
N4 0.0315(17) 0.0308(17) 0.0192(14) -0.0087(13) -0.0003(12) -0.0054(14)
N5 0.057(2) 0.0345(18) 0.0169(14) -0.0102(13) 0.0042(14) -0.0245(16)
N3 0.0362(18) 0.057(2) 0.0267(17) -0.0138(16) 0.0016(14) -0.0157(17)
N2 0.0267(16) 0.0373(19) 0.0266(16) -0.0059(14) -0.0060(13) 0.0002(14)
N6 0.049(2) 0.0348(19) 0.0209(15) -0.0147(14) -0.0092(14) 0.0164(15)
O9 0.102(3) 0.113(3) 0.0188(14) -0.0175(17) 0.0066(15) -0.079(3)
C10 0.0289(19) 0.030(2) 0.0267(18) -0.0129(16) 0.0016(15) -0.0038(16)
C41 0.0292(18) 0.0221(18) 0.0173(16) -0.0061(14) -0.0028(13) 0.0003(15)
C42 0.0287(18) 0.0251(19) 0.0150(15) -0.0055(14) 0.0034(13) -0.0015(15)
C55 0.038(2) 0.0245(19) 0.0154(16) -0.0067(14) 0.0015(14) -0.0017(16)
C40 0.0277(18) 0.0207(18) 0.0185(16) -0.0044(14) -0.0043(14) 0.0009(15)
C19 0.034(2) 0.0231(18) 0.0221(17) -0.0087(15) 0.0000(14) -0.0009(15)
C46 0.0285(18) 0.0266(19) 0.0194(16) -0.0068(14) -0.0001(14) -0.0021(15)
C2 0.0300(19) 0.031(2) 0.0225(17) -0.0092(15) -0.0024(14) -0.0050(16)
C43 0.037(2) 0.0217(18) 0.0194(17) -0.0043(14) 0.0021(14) -0.0034(16)
C15 0.036(2) 0.0258(19) 0.0244(18) -0.0131(15) -0.0049(15) 0.0046(16)
C18 0.034(2) 0.0232(18) 0.0187(16) -0.0070(14) -0.0050(14) 0.0023(15)
C16 0.0301(19) 0.0255(19) 0.0212(17) -0.0096(15) -0.0009(14) -0.0008(15)
C47 0.044(2) 0.039(2) 0.0186(17) -0.0087(16) 0.0018(16) -0.0101(19)
C17 0.0292(19) 0.0246(19) 0.0223(17) -0.0084(15) 0.0001(14) -0.0016(15)
C44 0.043(2) 0.031(2) 0.0163(16) -0.0096(15) 0.0030(15) -0.0103(17)
C20 0.042(2) 0.0266(19) 0.0181(16) -0.0129(15) -0.0043(15) 0.0007(17)
O1 0.051(2) 0.146(4) 0.067(2) -0.058(3) -0.0156(18) 0.017(2)
C50 0.035(2) 0.0246(19) 0.0153(16) -0.0087(14) -0.0005(14) -0.0040(16)
C14 0.038(2) 0.0226(18) 0.0195(17) -0.0078(14) -0.0046(15) 0.0015(16)
C49 0.047(2) 0.0255(19) 0.0140(16) -0.0068(14) 0.0010(15) -0.0074(17)
C23 0.037(2) 0.030(2) 0.0195(17) -0.0097(15) -0.0044(15) -0.0008(17)
C45 0.037(2) 0.0274(19) 0.0178(16) -0.0076(15) 0.0006(14) -0.0053(16)
C56 0.039(2) 0.035(2) 0.0159(16) -0.0074(15) 0.0029(14) -0.0137(17)
C54 0.053(3) 0.026(2) 0.0207(18) -0.0079(15) -0.0022(17) -0.0034(18)
C6 0.026(2) 0.057(3) 0.036(2) -0.021(2) 0.0022(16) -0.0081(19)
C22 0.042(2) 0.0253(19) 0.0148(16) -0.0088(14) -0.0027(15) 0.0041(16)
C13 0.049(2) 0.0240(19) 0.0260(19) -0.0129(16) -0.0076(17) 0.0009(18)
C31 0.038(2) 0.031(2) 0.0170(16) -0.0095(15) 0.0002(15) 0.0008(17)
C51 0.035(2) 0.052(3) 0.0254(19) -0.0180(18) 0.0077(16) -0.009(2)
C57 0.033(2) 0.040(2) 0.0150(16) -0.0094(16) 0.0005(14) 0.0013(17)
C9 0.041(2) 0.034(2) 0.036(2) -0.0008(18) -0.0101(18) -0.0025(19)
C62 0.048(2) 0.027(2) 0.0186(17) -0.0096(15) -0.0054(16) 0.0063(18)
C5 0.026(2) 0.051(3) 0.034(2) -0.0139(19) 0.0000(16) -0.0063(18)
C21 0.043(2) 0.028(2) 0.0191(17) -0.0113(15) -0.0005(15) 0.0055(17)
C3 0.043(2) 0.030(2) 0.036(2) 0.0084(18) 0.0023(18) 0.0010(19)
C48 0.063(3) 0.033(2) 0.0205(18) -0.0087(16) 0.0007(17) -0.020(2)
C28 0.057(3) 0.025(2) 0.0271(19) -0.0086(16) -0.0121(18) -0.0009(19)
C30 0.043(2) 0.038(2) 0.0251(19) -0.0148(17) -0.0031(16) 0.0085(19)
C1 0.040(2) 0.027(2) 0.052(3) -0.0128(19) 0.0028(19) -0.0093(18)
C53 0.058(3) 0.037(2) 0.026(2) -0.0114(18) -0.0082(19) 0.015(2)
C29 0.052(3) 0.031(2) 0.034(2) -0.0157(18) -0.0137(19) 0.014(2)
C4 0.039(2) 0.036(2) 0.043(2) 0.0041(19) 0.0019(19) 0.0055(19)
C24 0.045(2) 0.050(3) 0.0214(18) -0.0116(18) -0.0036(17) -0.008(2)
C11 0.054(3) 0.057(3) 0.025(2) -0.0021(19) -0.0007(18) -0.024(2)
C7 0.037(2) 0.047(3) 0.031(2) -0.0129(18) -0.0001(17) -0.0142(19)
C32 0.051(3) 0.043(3) 0.028(2) -0.0050(18) 0.0008(18) -0.010(2)
C52 0.033(2) 0.069(3) 0.029(2) -0.021(2) -0.0022(17) 0.012(2)
C8 0.027(2) 0.080(3) 0.033(2) -0.021(2) 0.0046(17) -0.013(2)
C58 0.040(2) 0.073(3) 0.023(2) -0.015(2) -0.0017(17) 0.001(2)
C35 0.041(3) 0.070(3) 0.036(2) -0.025(2) -0.0040(19) 0.016(2)
C12 0.060(3) 0.077(4) 0.032(2) -0.007(2) 0.007(2) -0.040(3)
C61 0.081(4) 0.033(2) 0.030(2) -0.0129(18) -0.011(2) 0.011(2)
C25 0.061(3) 0.075(4) 0.027(2) -0.004(2) -0.007(2) -0.035(3)
C33 0.055(3) 0.069(4) 0.039(2) -0.007(2) 0.005(2) -0.028(3)
C34 0.037(3) 0.098(4) 0.038(2) -0.023(3) 0.008(2) -0.012(3)
C26 0.101(4) 0.044(3) 0.037(3) 0.008(2) -0.027(3) -0.038(3)
N7 0.075(3) 0.101(4) 0.062(3) -0.038(3) 0.012(2) -0.020(3)
C27 0.084(4) 0.032(2) 0.046(3) -0.005(2) -0.031(3) -0.008(3)
C60 0.077(4) 0.058(3) 0.042(3) -0.025(2) -0.018(3) 0.043(3)
C59 0.051(3) 0.087(4) 0.038(3) -0.023(3) -0.008(2) 0.026(3)
C36 0.064(4) 0.108(5) 0.043(3) -0.041(3) -0.002(3) -0.009(4)
C37 0.096(4) 0.068(4) 0.038(3) -0.006(3) -0.002(3) -0.015(3)
C39 0.050(3) 0.110(5) 0.074(4) -0.029(4) 0.001(3) -0.002(3)
C38 0.134(7) 0.056(4) 0.128(6) -0.028(4) -0.023(5) 0.023(4)

loop_
_atom_type_symbol
_atom_type_description
_atom_type_scat_dispersion_real
_atom_type_scat_dispersion_imag
_atom_type_scat_source
C C 0.0033 0.0016 'International Tables Vol C Tables 4.2.6.8 and 6.1.1.4'
H H 0.0000 0.0000 'International Tables Vol C Tables 4.2.6.8 and 6.1.1.4'
N N 0.0061 0.0033 'International Tables Vol C Tables 4.2.6.8 and 6.1.1.4'
O O 0.0106 0.0060 'International Tables Vol C Tables 4.2.6.8 and 6.1.1.4'
Zn Zn 0.2839 1.4301 'International Tables Vol C Tables 4.2.6.8 and 6.1.1.4'

loop_
_geom_angle_atom_site_label_1
_geom_angle_atom_site_label_2
_geom_angle_atom_site_label_3
_geom_angle
_geom_angle_site_symmetry_1
_geom_angle_site_symmetry_3
_geom_angle_publ_flag
O6 Zn1 O7 120.87(10) . 2_665 ?
O6 Zn1 N1 97.67(11) . . ?
O2 Zn1 O6 109.15(11) . . ?
O2 Zn1 O7 99.91(10) . 2_665 ?
O2 Zn1 N1 134.20(11) . . ?
N1 Zn1 O7 96.94(11) . 2_665 ?
O4 Zn2 O4 78.94(9) 2_666 . ?
O8 Zn2 O4 111.82(10) . . ?
O8 Zn2 O4 132.22(10) . 2_666 ?
O8 Zn2 N4 108.41(11) . . ?
N4 Zn2 O4 114.56(10) . 2_666 ?
N4 Zn2 O4 102.13(11) . . ?
Zn2 O4 Zn2 101.06(9) 2_666 . ?
C17 O4 Zn2 153.7(2) . . ?
C17 O4 Zn2 103.23(19) . 2_666 ?
C40 O6 Zn1 147.6(2) . . ?
C47 O8 Zn2 119.2(2) . . ?
C40 O7 Zn1 126.5(2) . 2_665 ?
C13 O2 Zn1 105.8(2) . . ?
C2 N1 Zn1 125.5(2) . . ?
C2 N1 C3 107.0(3) . . ?
C3 N1 Zn1 127.2(3) . . ?
C10 N4 Zn2 127.4(3) . . ?
C10 N4 C11 106.7(3) . . ?
C11 N4 Zn2 125.9(3) . . ?
C43 N5 H5 119.3 . . ?
C43 N5 C48 121.4(3) . . ?
C48 N5 H5 119.3 . . ?
C10 N3 C8 125.2(3) . . ?
C10 N3 C12 107.5(3) . . ?
C12 N3 C8 127.3(4) . . ?
C2 N2 C5 127.6(3) . . ?
C2 N2 C4 107.0(3) . . ?
C4 N2 C5 124.3(3) . . ?
C19 N6 H6 118.4 . . ?
C19 N6 C21 123.1(3) . . ?
C21 N6 H6 118.4 . . ?
N4 C10 N3 110.0(3) . . ?
N4 C10 C9 125.6(3) . . ?
N3 C10 C9 124.4(3) . . ?
C42 C41 C40 120.2(3) . . ?
C42 C41 C46 120.3(3) . . ?
C46 C41 C40 119.3(3) . . ?
C41 C42 H42 119.4 . . ?
C41 C42 C43 121.2(3) . . ?
C43 C42 H42 119.4 . . ?
C56 C55 C50 119.2(3) . . ?
C56 C55 C54 121.6(4) . . ?
C54 C55 C50 119.2(3) . . ?
O6 C40 O7 124.8(3) . . ?
O6 C40 C41 119.2(3) . . ?
O7 C40 C41 116.0(3) . . ?
N6 C19 C18 118.7(3) . . ?
N6 C19 C20 122.8(3) . . ?
C20 C19 C18 118.5(3) . . ?
C41 C46 H46 120.6 . . ?
C45 C46 C41 118.7(3) . . ?
C45 C46 H46 120.6 . . ?
N1 C2 N2 110.1(3) . . ?
N1 C2 C1 124.6(3) . . ?
N2 C2 C1 125.3(3) . . ?
N5 C43 C42 119.9(3) . . ?
N5 C43 C44 122.4(3) . . ?
C44 C43 C42 117.7(3) . . ?
C16 C15 H15 120.4 . . ?
C16 C15 C14 119.2(3) . . ?
C14 C15 H15 120.4 . . ?
C19 C18 H18 119.6 . . ?
C16 C18 C19 120.8(3) . . ?
C16 C18 H18 119.6 . . ?
C15 C16 C18 120.6(3) . . ?
C15 C16 C17 120.4(3) . . ?
C18 C16 C17 118.9(3) . . ?
O8 C47 C45 114.4(3) . . ?
O9 C47 O8 124.3(3) . . ?
O9 C47 C45 121.2(4) . . ?
O4 C17 C16 117.4(3) . . ?
O5 C17 O4 120.2(3) . . ?
O5 C17 C16 122.4(3) . . ?
C43 C44 H44 119.5 . . ?
C45 C44 C43 121.0(3) . . ?
C45 C44 H44 119.5 . . ?
C19 C20 H20 120.1 . . ?
C14 C20 C19 119.9(3) . . ?
C14 C20 H20 120.1 . . ?
C55 C50 C51 117.2(3) . . ?
C49 C50 C55 119.1(3) . . ?
C49 C50 C51 123.7(4) . . ?
C15 C14 C20 120.9(3) . . ?
C15 C14 C13 117.7(3) . . ?
C20 C14 C13 121.3(3) . . ?
C50 C49 C48 119.1(4) . . ?
C62 C49 C50 120.3(3) . . ?
C62 C49 C48 120.6(3) . . ?
C22 C23 C28 119.4(4) . . ?
C22 C23 C24 123.0(3) . . ?
C24 C23 C28 117.6(4) . . ?
C46 C45 C47 119.9(3) . . ?
C44 C45 C46 120.9(3) . . ?
C44 C45 C47 119.0(3) . . ?
C55 C56 H56 118.7 . . ?
C55 C56 C57 122.6(4) . . ?
C57 C56 H56 118.7 . . ?
C55 C54 H54 119.4 . . ?
C53 C54 C55 121.2(4) . . ?
C53 C54 H54 119.4 . . ?
H6A C6 H6B 107.7 . . ?
C5 C6 H6A 108.8 . . ?
C5 C6 H6B 108.8 . . ?
C5 C6 C7 113.8(3) . . ?
C7 C6 H6A 108.8 . . ?
C7 C6 H6B 108.8 . . ?
C23 C22 C31 120.4(3) . . ?
C23 C22 C21 118.7(3) . . ?
C31 C22 C21 121.0(3) . . ?
O2 C13 C14 116.2(3) . . ?
O3 C13 O2 123.0(3) . . ?
O3 C13 C14 120.7(3) . . ?
C22 C31 C30 119.3(4) . . ?
C22 C31 C32 123.7(3) . . ?
C32 C31 C30 117.0(4) . . ?
C50 C51 H51 119.4 . . ?
C52 C51 C50 121.1(4) . . ?
C52 C51 H51 119.4 . . ?
C56 C57 C62 118.9(3) . . ?
C56 C57 C58 121.7(4) . . ?
C58 C57 C62 119.4(4) . . ?
C10 C9 H9A 109.5 . . ?
C10 C9 H9B 109.5 . . ?
C10 C9 H9C 109.5 . . ?
H9A C9 H9B 109.5 . . ?
H9A C9 H9C 109.5 . . ?
H9B C9 H9C 109.5 . . ?
C49 C62 C57 119.5(3) . . ?
C49 C62 C61 123.4(4) . . ?
C57 C62 C61 117.2(4) . . ?
N2 C5 C6 110.6(3) . . ?
N2 C5 H5A 109.5 . . ?
N2 C5 H5B 109.5 . . ?
C6 C5 H5A 109.5 . . ?
C6 C5 H5B 109.5 . . ?
H5A C5 H5B 108.1 . . ?
N6 C21 C22 110.2(3) . . ?
N6 C21 H21A 109.6 . . ?
N6 C21 H21B 109.6 . . ?
C22 C21 H21A 109.6 . . ?
C22 C21 H21B 109.6 . . ?
H21A C21 H21B 108.1 . . ?
N1 C3 H3 125.5 . . ?
C4 C3 N1 109.0(4) . . ?
C4 C3 H3 125.5 . . ?
N5 C48 C49 112.1(3) . . ?
N5 C48 H48A 109.2 . . ?
N5 C48 H48B 109.2 . . ?
C49 C48 H48A 109.2 . . ?
C49 C48 H48B 109.2 . . ?
H48A C48 H48B 107.9 . . ?
C29 C28 C23 119.5(4) . . ?
C29 C28 C27 121.6(4) . . ?
C27 C28 C23 118.9(4) . . ?
C31 C30 C35 118.6(4) . . ?
C29 C30 C31 119.4(4) . . ?
C29 C30 C35 122.0(4) . . ?
C2 C1 H1A 109.5 . . ?
C2 C1 H1B 109.5 . . ?
C2 C1 H1C 109.5 . . ?
H1A C1 H1B 109.5 . . ?
H1A C1 H1C 109.5 . . ?
H1B C1 H1C 109.5 . . ?
C54 C53 H53 119.7 . . ?
C54 C53 C52 120.5(4) . . ?
C52 C53 H53 119.7 . . ?
C28 C29 H29 119.0 . . ?
C30 C29 C28 122.0(4) . . ?
C30 C29 H29 119.0 . . ?
N2 C4 H4 126.6 . . ?
C3 C4 N2 106.8(4) . . ?
C3 C4 H4 126.6 . . ?
C23 C24 H24 119.3 . . ?
C25 C24 C23 121.5(4) . . ?
C25 C24 H24 119.3 . . ?
N4 C11 H11 125.6 . . ?
C12 C11 N4 108.7(4) . . ?
C12 C11 H11 125.6 . . ?
C6 C7 H7A 109.6 . . ?
C6 C7 H7B 109.6 . . ?
C6 C7 C8 110.4(3) . . ?
H7A C7 H7B 108.1 . . ?
C8 C7 H7A 109.6 . . ?
C8 C7 H7B 109.6 . . ?
C31 C32 H32 118.9 . . ?
C33 C32 C31 122.2(4) . . ?
C33 C32 H32 118.9 . . ?
C51 C52 C53 120.7(4) . . ?
C51 C52 H52 119.6 . . ?
C53 C52 H52 119.6 . . ?
N3 C8 C7 111.8(3) . . ?
N3 C8 H8A 109.3 . . ?
N3 C8 H8B 109.3 . . ?
C7 C8 H8A 109.3 . . ?
C7 C8 H8B 109.3 . . ?
H8A C8 H8B 107.9 . . ?
C57 C58 H58 119.4 . . ?
C59 C58 C57 121.2(5) . . ?
C59 C58 H58 119.4 . . ?
C30 C35 H35 119.3 . . ?
C34 C35 C30 121.4(4) . . ?
C34 C35 H35 119.3 . . ?
N3 C12 H12 126.4 . . ?
C11 C12 N3 107.1(4) . . ?
C11 C12 H12 126.4 . . ?
C62 C61 H61 119.9 . . ?
C60 C61 C62 120.3(5) . . ?
C60 C61 H61 119.9 . . ?
C24 C25 H25 120.1 . . ?
C24 C25 C26 119.8(5) . . ?
C26 C25 H25 120.1 . . ?
C32 C33 H33 119.7 . . ?
C32 C33 C34 120.6(5) . . ?
C34 C33 H33 119.7 . . ?
C35 C34 C33 120.1(4) . . ?
C35 C34 H34 119.9 . . ?
C33 C34 H34 119.9 . . ?
C25 C26 H26 119.4 . . ?
C27 C26 C25 121.1(4) . . ?
C27 C26 H26 119.4 . . ?
C36 N7 C39 124.8(6) . . ?
C36 N7 C38 121.5(6) . . ?
C39 N7 C38 113.7(6) . . ?
C28 C27 H27 119.4 . . ?
C26 C27 C28 121.1(5) . . ?
C26 C27 H27 119.4 . . ?
C61 C60 H60 119.1 . . ?
C61 C60 C59 121.8(4) . . ?
C59 C60 H60 119.1 . . ?
C58 C59 C60 120.2(5) . . ?
C58 C59 H59 119.9 . . ?
C60 C59 H59 119.9 . . ?
O1 C36 N7 120.3(7) . . ?
O1 C36 C37 119.4(6) . . ?
N7 C36 C37 120.3(6) . . ?
C36 C37 H37A 109.5 . . ?
C36 C37 H37B 109.5 . . ?
C36 C37 H37C 109.5 . . ?
H37A C37 H37B 109.5 . . ?
H37A C37 H37C 109.5 . . ?
H37B C37 H37C 109.5 . . ?
N7 C39 H39A 109.5 . . ?
N7 C39 H39B 109.5 . . ?
N7 C39 H39C 109.5 . . ?
H39A C39 H39B 109.5 . . ?
H39A C39 H39C 109.5 . . ?
H39B C39 H39C 109.5 . . ?
N7 C38 H38A 109.5 . . ?
N7 C38 H38B 109.5 . . ?
N7 C38 H38C 109.5 . . ?
H38A C38 H38B 109.5 . . ?
H38A C38 H38C 109.5 . . ?
H38B C38 H38C 109.5 . . ?

loop_
_geom_bond_atom_site_label_1
_geom_bond_atom_site_label_2
_geom_bond_distance
_geom_bond_site_symmetry_2
_geom_bond_publ_flag
Zn1 O6 1.970(2) . ?
Zn1 O7 1.993(2) 2_665 ?
Zn1 O2 1.941(2) . ?
Zn1 N1 1.988(3) . ?
Zn2 O4 1.998(2) 2_666 ?
Zn2 O4 2.099(2) . ?
Zn2 O8 1.899(2) . ?
Zn2 N4 1.977(3) . ?
O4 C17 1.300(4) . ?
O6 C40 1.250(4) . ?
O8 C47 1.271(4) . ?
O7 C40 1.262(4) . ?
O2 C13 1.290(4) . ?
O5 C17 1.232(4) . ?
O3 C13 1.230(4) . ?
N1 C2 1.312(5) . ?
N1 C3 1.379(5) . ?
N4 C10 1.329(4) . ?
N4 C11 1.376(5) . ?
N5 H5 0.8800 . ?
N5 C43 1.381(5) . ?
N5 C48 1.452(4) . ?
N3 C10 1.350(5) . ?
N3 C8 1.463(5) . ?
N3 C12 1.366(5) . ?
N2 C2 1.359(4) . ?
N2 C5 1.462(5) . ?
N2 C4 1.377(5) . ?
N6 H6 0.8800 . ?
N6 C19 1.369(4) . ?
N6 C21 1.450(4) . ?
O9 C47 1.221(4) . ?
C10 C9 1.483(5) . ?
C41 C42 1.386(5) . ?
C41 C40 1.498(4) . ?
C41 C46 1.400(4) . ?
C42 H42 0.9500 . ?
C42 C43 1.406(4) . ?
C55 C50 1.435(5) . ?
C55 C56 1.381(5) . ?
C55 C54 1.430(5) . ?
C19 C18 1.411(4) . ?
C19 C20 1.401(5) . ?
C46 H46 0.9500 . ?
C46 C45 1.391(4) . ?
C2 C1 1.478(5) . ?
C43 C44 1.402(5) . ?
C15 H15 0.9500 . ?
C15 C16 1.389(5) . ?
C15 C14 1.392(4) . ?
C18 H18 0.9500 . ?
C18 C16 1.384(5) . ?
C16 C17 1.497(4) . ?
C47 C45 1.515(5) . ?
C44 H44 0.9500 . ?
C44 C45 1.385(5) . ?
C20 H20 0.9500 . ?
C20 C14 1.400(5) . ?
O1 C36 1.249(6) . ?
C50 C49 1.412(5) . ?
C50 C51 1.432(5) . ?
C14 C13 1.502(5) . ?
C49 C62 1.410(5) . ?
C49 C48 1.513(5) . ?
C23 C22 1.397(5) . ?
C23 C28 1.439(5) . ?
C23 C24 1.433(5) . ?
C56 H56 0.9500 . ?
C56 C57 1.384(5) . ?
C54 H54 0.9500 . ?
C54 C53 1.335(6) . ?
C6 H6A 0.9900 . ?
C6 H6B 0.9900 . ?
C6 C5 1.517(5) . ?
C6 C7 1.520(5) . ?
C22 C31 1.411(5) . ?
C22 C21 1.522(5) . ?
C31 C30 1.439(5) . ?
C31 C32 1.418(6) . ?
C51 H51 0.9500 . ?
C51 C52 1.361(6) . ?
C57 C62 1.434(5) . ?
C57 C58 1.430(5) . ?
C9 H9A 0.9800 . ?
C9 H9B 0.9800 . ?
C9 H9C 0.9800 . ?
C62 C61 1.432(5) . ?
C5 H5A 0.9900 . ?
C5 H5B 0.9900 . ?
C21 H21A 0.9900 . ?
C21 H21B 0.9900 . ?
C3 H3 0.9500 . ?
C3 C4 1.343(6) . ?
C48 H48A 0.9900 . ?
C48 H48B 0.9900 . ?
C28 C29 1.384(6) . ?
C28 C27 1.418(6) . ?
C30 C29 1.375(6) . ?
C30 C35 1.436(6) . ?
C1 H1A 0.9800 . ?
C1 H1B 0.9800 . ?
C1 H1C 0.9800 . ?
C53 H53 0.9500 . ?
C53 C52 1.415(6) . ?
C29 H29 0.9500 . ?
C4 H4 0.9500 . ?
C24 H24 0.9500 . ?
C24 C25 1.359(6) . ?
C11 H11 0.9500 . ?
C11 C12 1.351(6) . ?
C7 H7A 0.9900 . ?
C7 H7B 0.9900 . ?
C7 C8 1.535(5) . ?
C32 H32 0.9500 . ?
C32 C33 1.358(6) . ?
C52 H52 0.9500 . ?
C8 H8A 0.9900 . ?
C8 H8B 0.9900 . ?
C58 H58 0.9500 . ?
C58 C59 1.346(7) . ?
C35 H35 0.9500 . ?
C35 C34 1.347(7) . ?
C12 H12 0.9500 . ?
C61 H61 0.9500 . ?
C61 C60 1.379(7) . ?
C25 H25 0.9500 . ?
C25 C26 1.416(7) . ?
C33 H33 0.9500 . ?
C33 C34 1.403(7) . ?
C34 H34 0.9500 . ?
C26 H26 0.9500 . ?
C26 C27 1.347(7) . ?
N7 C36 1.266(7) . ?
N7 C39 1.488(7) . ?
N7 C38 1.498(7) . ?
C27 H27 0.9500 . ?
C60 H60 0.9500 . ?
C60 C59 1.385(8) . ?
C59 H59 0.9500 . ?
C36 C37 1.500(8) . ?
C37 H37A 0.9800 . ?
C37 H37B 0.9800 . ?
C37 H37C 0.9800 . ?
C39 H39A 0.9800 . ?
C39 H39B 0.9800 . ?
C39 H39C 0.9800 . ?
C38 H38A 0.9800 . ?
C38 H38B 0.9800 . ?
C38 H38C 0.9800 . ?

loop_
_geom_torsion_atom_site_label_1
_geom_torsion_atom_site_label_2
_geom_torsion_atom_site_label_3
_geom_torsion_atom_site_label_4
_geom_torsion
_geom_torsion_site_symmetry_1
_geom_torsion_site_symmetry_2
_geom_torsion_site_symmetry_3
_geom_torsion_site_symmetry_4
_geom_torsion_publ_flag
Zn1 O6 C40 O7 67.3(6) . . . . ?
Zn1 O6 C40 C41 -111.7(4) . . . . ?
Zn1 O7 C40 O6 -7.7(5) 2_665 . . . ?
Zn1 O7 C40 C41 171.4(2) 2_665 . . . ?
Zn1 O2 C13 O3 4.3(5) . . . . ?
Zn1 O2 C13 C14 -172.4(3) . . . . ?
Zn1 N1 C2 N2 174.9(2) . . . . ?
Zn1 N1 C2 C1 -3.4(5) . . . . ?
Zn1 N1 C3 C4 -174.8(3) . . . . ?
Zn2 O4 C17 O5 159.6(4) . . . . ?
Zn2 O4 C17 O5 2.8(4) 2_666 . . . ?
Zn2 O4 C17 C16 -175.2(3) 2_666 . . . ?
Zn2 O4 C17 C16 -18.4(7) . . . . ?
Zn2 O8 C47 O9 6.0(6) . . . . ?
Zn2 O8 C47 C45 -176.6(2) . . . . ?
Zn2 N4 C10 N3 -177.1(2) . . . . ?
Zn2 N4 C10 C9 4.4(5) . . . . ?
Zn2 N4 C11 C12 176.8(3) . . . . ?
O4 Zn2 O8 C47 -90.9(3) . . . . ?
O4 Zn2 O8 C47 3.9(3) 2_666 . . . ?
O8 C47 C45 C46 -8.0(5) . . . . ?
O8 C47 C45 C44 176.2(3) . . . . ?
N1 C3 C4 N2 0.6(5) . . . . ?
N4 Zn2 O8 C47 157.2(3) . . . . ?
N4 C11 C12 N3 0.6(5) . . . . ?
N5 C43 C44 C45 176.6(4) . . . . ?
N6 C19 C18 C16 -177.4(4) . . . . ?
N6 C19 C20 C14 176.5(4) . . . . ?
O9 C47 C45 C46 169.5(4) . . . . ?
O9 C47 C45 C44 -6.3(6) . . . . ?
C10 N4 C11 C12 -0.4(5) . . . . ?
C10 N3 C8 C7 74.6(5) . . . . ?
C10 N3 C12 C11 -0.5(5) . . . . ?
C41 C42 C43 N5 -176.8(3) . . . . ?
C41 C42 C43 C44 2.9(5) . . . . ?
C41 C46 C45 C47 -172.6(3) . . . . ?
C41 C46 C45 C44 3.1(5) . . . . ?
C42 C41 C40 O6 -164.5(3) . . . . ?
C42 C41 C40 O7 16.4(5) . . . . ?
C42 C41 C46 C45 -3.2(5) . . . . ?
C42 C43 C44 C45 -3.1(5) . . . . ?
C55 C50 C49 C62 -5.7(5) . . . . ?
C55 C50 C49 C48 171.2(3) . . . . ?
C55 C50 C51 C52 -2.4(5) . . . . ?
C55 C56 C57 C62 -3.5(5) . . . . ?
C55 C56 C57 C58 177.2(3) . . . . ?
C55 C54 C53 C52 -0.9(5) . . . . ?
C40 C41 C42 C43 -174.6(3) . . . . ?
C40 C41 C46 C45 171.6(3) . . . . ?
C19 N6 C21 C22 -172.6(4) . . . . ?
C19 C18 C16 C15 0.4(6) . . . . ?
C19 C18 C16 C17 -175.3(3) . . . . ?
C19 C20 C14 C15 1.4(6) . . . . ?
C19 C20 C14 C13 177.1(3) . . . . ?
C46 C41 C42 C43 0.2(5) . . . . ?
C46 C41 C40 O6 20.7(5) . . . . ?
C46 C41 C40 O7 -158.4(3) . . . . ?
C2 N1 C3 C4 -0.9(4) . . . . ?
C2 N2 C5 C6 98.1(4) . . . . ?
C2 N2 C4 C3 0.0(4) . . . . ?
C43 N5 C48 C49 179.3(3) . . . . ?
C43 C44 C45 C46 0.2(6) . . . . ?
C43 C44 C45 C47 175.9(3) . . . . ?
C15 C16 C17 O4 -4.3(5) . . . . ?
C15 C16 C17 O5 177.8(4) . . . . ?
C15 C14 C13 O2 154.5(3) . . . . ?
C15 C14 C13 O3 -22.3(6) . . . . ?
C18 C19 C20 C14 -3.1(6) . . . . ?
C18 C16 C17 O4 171.5(3) . . . . ?
C18 C16 C17 O5 -6.5(6) . . . . ?
C16 C15 C14 C20 1.2(6) . . . . ?
C16 C15 C14 C13 -174.7(3) . . . . ?
C20 C19 C18 C16 2.2(6) . . . . ?
C20 C14 C13 O2 -21.4(5) . . . . ?
C20 C14 C13 O3 161.8(4) . . . . ?
C50 C55 C56 C57 3.2(5) . . . . ?
C50 C55 C54 C53 -1.2(5) . . . . ?
C50 C49 C62 C57 5.5(5) . . . . ?
C50 C49 C62 C61 -174.8(3) . . . . ?
C50 C49 C48 N5 91.6(4) . . . . ?
C50 C51 C52 C53 0.4(5) . . . . ?
C14 C15 C16 C18 -2.1(6) . . . . ?
C14 C15 C16 C17 173.6(3) . . . . ?
C49 C50 C51 C52 177.0(3) . . . . ?
C49 C62 C61 C60 179.9(3) . . . . ?
C23 C22 C31 C30 4.0(5) . . . . ?
C23 C22 C31 C32 -174.3(3) . . . . ?
C23 C22 C21 N6 79.9(4) . . . . ?
C23 C28 C29 C30 1.0(5) . . . . ?
C23 C28 C27 C26 0.9(6) . . . . ?
C23 C24 C25 C26 1.0(6) . . . . ?
C56 C55 C50 C49 1.4(4) . . . . ?
C56 C55 C50 C51 -179.1(3) . . . . ?
C56 C55 C54 C53 -179.2(3) . . . . ?
C56 C57 C62 C49 -1.0(5) . . . . ?
C56 C57 C62 C61 179.4(3) . . . . ?
C56 C57 C58 C59 -178.8(4) . . . . ?
C54 C55 C50 C49 -176.6(3) . . . . ?
C54 C55 C50 C51 2.8(4) . . . . ?
C54 C55 C56 C57 -178.8(3) . . . . ?
C54 C53 C52 C51 1.3(6) . . . . ?
C6 C7 C8 N3 -160.7(4) . . . . ?
C22 C23 C28 C29 1.2(5) . . . . ?
C22 C23 C28 C27 -178.9(3) . . . . ?
C22 C23 C24 C25 177.9(3) . . . . ?
C22 C31 C30 C29 -1.8(5) . . . . ?
C22 C31 C30 C35 179.0(3) . . . . ?
C22 C31 C32 C33 179.6(3) . . . . ?
C31 C22 C21 N6 -98.5(4) . . . . ?
C31 C30 C29 C28 -0.6(5) . . . . ?
C31 C30 C35 C34 2.5(6) . . . . ?
C31 C32 C33 C34 0.4(6) . . . . ?
C51 C50 C49 C62 174.9(3) . . . . ?
C51 C50 C49 C48 -8.2(5) . . . . ?
C57 C62 C61 C60 -0.4(5) . . . . ?
C57 C58 C59 C60 -0.7(6) . . . . ?
C62 C49 C48 N5 -91.5(4) . . . . ?
C62 C57 C58 C59 1.9(5) . . . . ?
C62 C61 C60 C59 1.7(6) . . . . ?
C5 N2 C2 N1 -169.2(3) . . . . ?
C5 N2 C2 C1 9.1(5) . . . . ?
C5 N2 C4 C3 169.1(3) . . . . ?
C5 C6 C7 C8 173.2(4) . . . . ?
C21 N6 C19 C18 -172.9(3) . . . . ?
C21 N6 C19 C20 7.5(6) . . . . ?
C21 C22 C31 C30 -177.6(3) . . . . ?
C21 C22 C31 C32 4.1(5) . . . . ?
C3 N1 C2 N2 0.9(4) . . . . ?
C3 N1 C2 C1 -177.4(3) . . . . ?
C48 N5 C43 C42 -174.0(3) . . . . ?
C48 N5 C43 C44 6.2(6) . . . . ?
C48 C49 C62 C57 -171.4(3) . . . . ?
C48 C49 C62 C61 8.3(5) . . . . ?
C28 C23 C22 C31 -3.7(5) . . . . ?
C28 C23 C22 C21 177.9(3) . . . . ?
C28 C23 C24 C25 -1.6(5) . . . . ?
C30 C31 C32 C33 1.2(5) . . . . ?
C30 C35 C34 C33 -0.9(6) . . . . ?
C29 C28 C27 C26 -179.3(4) . . . . ?
C29 C30 C35 C34 -176.6(4) . . . . ?
C4 N2 C2 N1 -0.5(4) . . . . ?
C4 N2 C2 C1 177.7(3) . . . . ?
C4 N2 C5 C6 -68.7(5) . . . . ?
C24 C23 C22 C31 176.8(3) . . . . ?
C24 C23 C22 C21 -1.6(5) . . . . ?
C24 C23 C28 C29 -179.2(3) . . . . ?
C24 C23 C28 C27 0.6(5) . . . . ?
C24 C25 C26 C27 0.5(6) . . . . ?
C11 N4 C10 N3 0.1(4) . . . . ?
C11 N4 C10 C9 -178.5(4) . . . . ?
C7 C6 C5 N2 -62.2(5) . . . . ?
C32 C31 C30 C29 176.6(3) . . . . ?
C32 C31 C30 C35 -2.5(5) . . . . ?
C32 C33 C34 C35 -0.5(7) . . . . ?
C8 N3 C10 N4 179.4(3) . . . . ?
C8 N3 C10 C9 -2.0(6) . . . . ?
C8 N3 C12 C11 -179.6(4) . . . . ?
C58 C57 C62 C49 178.4(3) . . . . ?
C58 C57 C62 C61 -1.3(5) . . . . ?
C35 C30 C29 C28 178.5(3) . . . . ?
C12 N3 C10 N4 0.3(4) . . . . ?
C12 N3 C10 C9 178.8(4) . . . . ?
C12 N3 C8 C7 -106.4(5) . . . . ?
C61 C60 C59 C58 -1.1(7) . . . . ?
C25 C26 C27 C28 -1.4(7) . . . . ?
C27 C28 C29 C30 -178.9(4) . . . . ?
C39 N7 C36 O1 174.6(4) . . . . ?
C39 N7 C36 C37 -5.5(7) . . . . ?
C38 N7 C36 O1 -3.1(8) . . . . ?
C38 N7 C36 C37 176.8(5) . . . . ?
